data_1567961
loop_
_publ_author_name
'Rodstein, Ilja'
'Kelling, Leif'
'L\"offler, Julian'
'Scherpf, Thorsten'
'Sarbajna, Abir'
'Andrada, Diego M.'
'Gessner, Viktoria H.'

_publ_section_title
;
 Formation of exceptional monomeric YPhos--PdCl2 complexes with high
 activities in coupling reactions
;
_journal_name_full 'Chemical Science'
_journal_paper_doi 10.1039/D2SC04523K
_journal_year 2022
_chemical_formula_moiety 'C38 H62 Cl2 P2 Pd'
_chemical_formula_sum 'C38 H62 Cl2 P2 Pd'
_chemical_formula_weight 758.11
_space_group_crystal_system monoclinic
_space_group_IT_number 14
_space_group_name_Hall '-P 2ybc'
_space_group_name_H-M_alt 'P 1 21/c 1'
_atom_sites_solution_hydrogens geom
_audit_creation_method SHELXL-2018/3
_audit_update_record
;
2022-07-14 deposited with the CCDC.	2022-10-24 downloaded from the CCDC.
;
_cell_angle_alpha 90
_cell_angle_beta 106.091(2)
_cell_angle_gamma 90
_cell_formula_units_Z 4
_cell_length_a 12.8401(2)
_cell_length_b 15.1413(3)
_cell_length_c 20.3980(4)
_cell_measurement_reflns_used 12431
_cell_measurement_temperature 100(2)
_cell_measurement_theta_max 75.1930
_cell_measurement_theta_min 2.2240
_cell_volume 3810.33(13)
_computing_cell_refinement 'CrysAlisPro 1.171.40.68a (Rigaku OD, 2019)'
_computing_data_collection 'CrysAlisPro 1.171.40.68a (Rigaku OD, 2019)'
_computing_data_reduction 'CrysAlisPro 1.171.40.68a (Rigaku OD, 2019)'
_computing_structure_refinement 'SHELXL-2018/3 (Sheldrick, 2018)'
_computing_structure_solution 'SHELXT-2018/2 (Sheldrick, 2018)'
_diffrn_ambient_temperature 100(2)
_diffrn_detector_area_resol_mean 10.000
_diffrn_measured_fraction_theta_full 0.999
_diffrn_measured_fraction_theta_max 0.964
_diffrn_measurement_device 'four-circle diffractometer'
_diffrn_measurement_device_type 'XtaLAB Synergy, Dualflex, HyPix'
_diffrn_measurement_method '\w scans'
_diffrn_radiation_type CuK\a
_diffrn_radiation_wavelength 1.54184
_diffrn_reflns_av_R_equivalents 0.0410
_diffrn_reflns_av_unetI/netI 0.0301
_diffrn_reflns_Laue_measured_fraction_full 0.999
_diffrn_reflns_Laue_measured_fraction_max 0.964
_diffrn_reflns_limit_h_max 16
_diffrn_reflns_limit_h_min -15
_diffrn_reflns_limit_k_max 18
_diffrn_reflns_limit_k_min -17
_diffrn_reflns_limit_l_max 25
_diffrn_reflns_limit_l_min -25
_diffrn_reflns_number 28012
_diffrn_reflns_point_group_measured_fraction_full 0.999
_diffrn_reflns_point_group_measured_fraction_max 0.964
_diffrn_reflns_theta_full 67.684
_diffrn_reflns_theta_max 76.993
_diffrn_reflns_theta_min 3.583
_diffrn_source 'micro-focus sealed X-ray tube'
_diffrn_source_type 'PhotonJet (Cu) X-ray Source'
_exptl_absorpt_coefficient_mu 6.183
_exptl_absorpt_correction_T_max 0.723
_exptl_absorpt_correction_T_min 0.342
_exptl_absorpt_correction_type gaussian
_exptl_absorpt_process_details
;
CrysAlisPro 1.171.40.68a (Rigaku Oxford Diffraction, 2019)
Numerical absorption correction based on gaussian integration over
			a multifaceted crystal model
Empirical absorption correction using spherical harmonics,
 implemented in SCALE3 ABSPACK scaling algorithm.
;
_exptl_crystal_colour yellow
_exptl_crystal_density_diffrn 1.322
_exptl_crystal_description plate
_exptl_crystal_F_000 1600
_exptl_crystal_size_max 0.176
_exptl_crystal_size_mid 0.098
_exptl_crystal_size_min 0.05
_refine_diff_density_max 1.537
_refine_diff_density_min -1.649
_refine_diff_density_rms 0.093
_refine_ls_extinction_method none
_refine_ls_goodness_of_fit_ref 1.126
_refine_ls_hydrogen_treatment constr
_refine_ls_matrix_type full
_refine_ls_number_parameters 389
_refine_ls_number_reflns 7756
_refine_ls_number_restraints 0
_refine_ls_restrained_S_all 1.126
_refine_ls_R_factor_all 0.0489
_refine_ls_R_factor_gt 0.0444
_refine_ls_shift/su_max 0.001
_refine_ls_shift/su_mean 0.000
_refine_ls_structure_factor_coef Fsqd
_refine_ls_weighting_details 'w=1/[\s^2^(Fo^2^)+(0.0737P)^2^+3.1188P] where P=(Fo^2^+2Fc^2^)/3'
_refine_ls_weighting_scheme calc
_refine_ls_wR_factor_gt 0.1230
_refine_ls_wR_factor_ref 0.1264
_reflns_Friedel_coverage 0.000
_reflns_number_gt 6934
_reflns_number_total 7756
_reflns_threshold_expression 'I > 2\s(I)'
_cod_data_source_file d2sc04523k2.cif
_cod_data_source_block L4PdCl2
_cod_original_cell_volume 3810.34(13)
_cod_original_sg_symbol_H-M 'P 21/c'
_cod_database_code 1567961
_shelx_shelxl_version_number 2018/3
_shelx_space_group_comment
;
The symmetry employed for this shelxl refinement is uniquely defined
by the following loop, which should always be used as a source of
symmetry information in preference to the above space-group names.
They are only intended as comments.
;

loop_
_space_group_symop_operation_xyz
'x, y, z'
'-x, y+1/2, -z+1/2'
'-x, -y, -z'
'x, -y-1/2, z-1/2'

loop_
_atom_site_label
_atom_site_type_symbol
_atom_site_fract_x
_atom_site_fract_y
_atom_site_fract_z
_atom_site_U_iso_or_equiv
_atom_site_adp_type
_atom_site_occupancy
_atom_site_site_symmetry_order
_atom_site_calc_flag
_atom_site_refinement_flags_posn
_atom_site_refinement_flags_adp
_atom_site_refinement_flags_occupancy
_atom_site_disorder_assembly
_atom_site_disorder_group
Pd1 Pd 0.58917(2) 0.56659(2) 0.20310(2) 0.02888(9) Uani 1 1 d . . . . .
Cl1 Cl 0.45707(7) 0.61468(5) 0.10503(4) 0.03656(17) Uani 1 1 d . . . . .
P1 P 0.68493(7) 0.42708(5) 0.32225(4) 0.02889(17) Uani 1 1 d . . . . .
C1 C 0.7297(3) 0.4887(2) 0.25796(16) 0.0312(6) Uani 1 1 d . . . . .
P2 P 0.68967(6) 0.47670(5) 0.16669(4) 0.02953(17) Uani 1 1 d . . . . .
Cl2 Cl 0.52542(7) 0.64449(5) 0.28819(4) 0.03547(17) Uani 1 1 d . . . . .
C2 C 0.8330(3) 0.5413(2) 0.28639(16) 0.0346(7) Uani 1 1 d . . . . .
C3 C 0.9364(3) 0.5078(3) 0.28947(18) 0.0409(8) Uani 1 1 d . . . . .
C4 C 1.0264(3) 0.5632(3) 0.3142(2) 0.0514(10) Uani 1 1 d . . . . .
H4 H 1.096595 0.541364 0.316272 0.062 Uiso 1 1 calc R U . . .
C5 C 1.0158(3) 0.6484(3) 0.3355(2) 0.0551(11) Uani 1 1 d . . . . .
H5 H 1.078198 0.684394 0.352113 0.066 Uiso 1 1 calc R U . . .
C7 C 0.8238(3) 0.6287(2) 0.30772(18) 0.0398(7) Uani 1 1 d . . . . .
H7 H 0.754084 0.652141 0.305046 0.048 Uiso 1 1 calc R U . . .
C6 C 0.9148(3) 0.6809(3) 0.3326(2) 0.0492(9) Uani 1 1 d . . . . .
H6 H 0.907251 0.739340 0.347601 0.059 Uiso 1 1 calc R U . . .
C8 C 0.9576(3) 0.4161(3) 0.2685(2) 0.0442(8) Uani 1 1 d . . . . .
H8A H 0.888448 0.385825 0.249110 0.066 Uiso 1 1 calc R U . . .
H8B H 1.000144 0.383486 0.308453 0.066 Uiso 1 1 calc R U . . .
H8C H 0.997966 0.419184 0.234240 0.066 Uiso 1 1 calc R U . . .
C9 C 0.7190(3) 0.5023(2) 0.39725(16) 0.0317(6) Uani 1 1 d . . . . .
H9 H 0.708723 0.563184 0.377486 0.038 Uiso 1 1 calc R U . . .
C10 C 0.8385(3) 0.4991(2) 0.44040(17) 0.0363(7) Uani 1 1 d . . . . .
H10A H 0.853009 0.442340 0.465345 0.044 Uiso 1 1 calc R U . . .
H10B H 0.886647 0.502991 0.410078 0.044 Uiso 1 1 calc R U . . .
C11 C 0.8625(3) 0.5757(2) 0.4913(2) 0.0440(8) Uani 1 1 d . . . . .
H11A H 0.938693 0.571899 0.519543 0.053 Uiso 1 1 calc R U . . .
H11B H 0.853338 0.632340 0.466070 0.053 Uiso 1 1 calc R U . . .
C12 C 0.7874(3) 0.5740(3) 0.5375(2) 0.0461(9) Uani 1 1 d . . . . .
H12A H 0.801965 0.520339 0.566306 0.055 Uiso 1 1 calc R U . . .
H12B H 0.801815 0.626166 0.567899 0.055 Uiso 1 1 calc R U . . .
C13 C 0.6697(3) 0.5745(2) 0.49539(19) 0.0420(8) Uani 1 1 d . . . . .
H13A H 0.653541 0.630981 0.470189 0.050 Uiso 1 1 calc R U . . .
H13B H 0.622435 0.570364 0.526272 0.050 Uiso 1 1 calc R U . . .
C14 C 0.6443(3) 0.4978(2) 0.44465(17) 0.0356(7) Uani 1 1 d . . . . .
H14A H 0.567636 0.501019 0.417179 0.043 Uiso 1 1 calc R U . . .
H14B H 0.655349 0.441001 0.469672 0.043 Uiso 1 1 calc R U . . .
C15 C 0.7646(3) 0.3252(2) 0.34687(17) 0.0336(7) Uani 1 1 d . . . . .
H15 H 0.842277 0.342855 0.355486 0.040 Uiso 1 1 calc R U . . .
C16 C 0.7559(3) 0.2790(2) 0.41304(18) 0.0362(7) Uani 1 1 d . . . . .
H16A H 0.770128 0.322207 0.450933 0.043 Uiso 1 1 calc R U . . .
H16B H 0.681892 0.255151 0.406178 0.043 Uiso 1 1 calc R U . . .
C17 C 0.8390(3) 0.2037(2) 0.43097(19) 0.0422(8) Uani 1 1 d . . . . .
H17A H 0.912940 0.228256 0.438985 0.051 Uiso 1 1 calc R U . . .
H17B H 0.834405 0.174734 0.473582 0.051 Uiso 1 1 calc R U . . .
C18 C 0.8190(3) 0.1357(2) 0.3740(2) 0.0426(8) Uani 1 1 d . . . . .
H18A H 0.747393 0.107612 0.368435 0.051 Uiso 1 1 calc R U . . .
H18B H 0.875079 0.089086 0.386184 0.051 Uiso 1 1 calc R U . . .
C19 C 0.8219(3) 0.1791(2) 0.30695(19) 0.0402(7) Uani 1 1 d . . . . .
H19A H 0.802854 0.134756 0.269855 0.048 Uiso 1 1 calc R U . . .
H19B H 0.896276 0.200269 0.310802 0.048 Uiso 1 1 calc R U . . .
C20 C 0.7426(3) 0.2570(2) 0.28891(18) 0.0355(7) Uani 1 1 d . . . . .
H20A H 0.667442 0.234817 0.279978 0.043 Uiso 1 1 calc R U . . .
H20B H 0.749709 0.285712 0.246760 0.043 Uiso 1 1 calc R U . . .
C21 C 0.5364(2) 0.4103(2) 0.30117(16) 0.0299(6) Uani 1 1 d . . . . .
H21 H 0.506721 0.468312 0.311016 0.036 Uiso 1 1 calc R U . . .
C22 C 0.5042(3) 0.3440(2) 0.34949(17) 0.0343(7) Uani 1 1 d . . . . .
H22A H 0.518645 0.283001 0.336872 0.041 Uiso 1 1 calc R U . . .
H22B H 0.547879 0.354826 0.397011 0.041 Uiso 1 1 calc R U . . .
C23 C 0.3841(3) 0.3544(2) 0.34439(18) 0.0369(7) Uani 1 1 d . . . . .
H23A H 0.370384 0.414912 0.358412 0.044 Uiso 1 1 calc R U . . .
H23B H 0.363685 0.312239 0.375823 0.044 Uiso 1 1 calc R U . . .
C24 C 0.3145(3) 0.3375(2) 0.27166(19) 0.0413(8) Uani 1 1 d . . . . .
H24A H 0.237464 0.349310 0.268712 0.050 Uiso 1 1 calc R U . . .
H24B H 0.321070 0.274832 0.259603 0.050 Uiso 1 1 calc R U . . .
C25 C 0.3503(3) 0.3969(2) 0.22138(19) 0.0392(7) Uani 1 1 d . . . . .
H25A H 0.334219 0.459130 0.229727 0.047 Uiso 1 1 calc R U . . .
H25B H 0.308316 0.381486 0.174297 0.047 Uiso 1 1 calc R U . . .
C26 C 0.4714(3) 0.3875(2) 0.22786(16) 0.0330(6) Uani 1 1 d . . . . .
H26A H 0.492031 0.427731 0.195324 0.040 Uiso 1 1 calc R U . . .
H26B H 0.487555 0.326183 0.216885 0.040 Uiso 1 1 calc R U . . .
C27 C 0.7803(3) 0.5242(2) 0.11942(17) 0.0344(7) Uani 1 1 d . . . . .
H27 H 0.848797 0.488979 0.129654 0.041 Uiso 1 1 calc R U . . .
C28 C 0.7225(3) 0.5180(3) 0.04258(18) 0.0413(8) Uani 1 1 d . . . . .
H28A H 0.704947 0.455482 0.030160 0.050 Uiso 1 1 calc R U . . .
H28B H 0.653591 0.551387 0.032568 0.050 Uiso 1 1 calc R U . . .
C29 C 0.7925(4) 0.5548(3) -0.0006(2) 0.0508(10) Uani 1 1 d . . . . .
H29A H 0.859026 0.518684 0.006753 0.061 Uiso 1 1 calc R U . . .
H29B H 0.752127 0.550839 -0.049514 0.061 Uiso 1 1 calc R U . . .
C30 C 0.8238(3) 0.6505(3) 0.01738(19) 0.0443(8) Uani 1 1 d . . . . .
H30A H 0.874074 0.670896 -0.008519 0.053 Uiso 1 1 calc R U . . .
H30B H 0.758199 0.688132 0.004450 0.053 Uiso 1 1 calc R U . . .
C31 C 0.8779(3) 0.6595(3) 0.0933(2) 0.0441(8) Uani 1 1 d . . . . .
H31A H 0.892267 0.722692 0.104643 0.053 Uiso 1 1 calc R U . . .
H31B H 0.948354 0.628271 0.104754 0.053 Uiso 1 1 calc R U . . .
C32 C 0.8083(3) 0.6218(2) 0.13638(18) 0.0404(8) Uani 1 1 d . . . . .
H32A H 0.740524 0.656435 0.128096 0.048 Uiso 1 1 calc R U . . .
H32B H 0.847870 0.627315 0.185316 0.048 Uiso 1 1 calc R U . . .
C33 C 0.6406(3) 0.3673(2) 0.13173(16) 0.0315(6) Uani 1 1 d . . . . .
H33 H 0.619103 0.336122 0.169191 0.038 Uiso 1 1 calc R U . . .
C34 C 0.5366(3) 0.3723(2) 0.07196(16) 0.0317(6) Uani 1 1 d . . . . .
H34A H 0.482123 0.409699 0.084762 0.038 Uiso 1 1 calc R U . . .
H34B H 0.553057 0.399044 0.031667 0.038 Uiso 1 1 calc R U . . .
C35 C 0.4917(3) 0.2790(2) 0.05467(17) 0.0340(7) Uani 1 1 d . . . . .
H35A H 0.467922 0.255449 0.093445 0.041 Uiso 1 1 calc R U . . .
H35B H 0.427533 0.281610 0.014387 0.041 Uiso 1 1 calc R U . . .
C36 C 0.5755(3) 0.2169(2) 0.03965(18) 0.0373(7) Uani 1 1 d . . . . .
H36A H 0.592561 0.236291 -0.002548 0.045 Uiso 1 1 calc R U . . .
H36B H 0.544750 0.156561 0.031813 0.045 Uiso 1 1 calc R U . . .
C37 C 0.6797(3) 0.2147(2) 0.09826(19) 0.0387(7) Uani 1 1 d . . . . .
H37A H 0.733682 0.176501 0.085694 0.046 Uiso 1 1 calc R U . . .
H37B H 0.664308 0.189325 0.139338 0.046 Uiso 1 1 calc R U . . .
C38 C 0.7260(3) 0.3078(2) 0.11423(18) 0.0361(7) Uani 1 1 d . . . . .
H38A H 0.745984 0.331981 0.074264 0.043 Uiso 1 1 calc R U . . .
H38B H 0.792102 0.305834 0.153256 0.043 Uiso 1 1 calc R U . . .

loop_
_atom_site_aniso_label
_atom_site_aniso_U_11
_atom_site_aniso_U_22
_atom_site_aniso_U_33
_atom_site_aniso_U_23
_atom_site_aniso_U_13
_atom_site_aniso_U_12
Pd1 0.03577(15) 0.02042(13) 0.03271(14) 0.00037(8) 0.01326(10) 0.00074(8)
Cl1 0.0455(4) 0.0285(4) 0.0355(4) 0.0005(3) 0.0110(3) 0.0075(3)
P1 0.0342(4) 0.0217(4) 0.0332(4) 0.0023(3) 0.0135(3) 0.0010(3)
C1 0.0358(16) 0.0244(14) 0.0352(15) 0.0029(12) 0.0130(12) 0.0005(12)
P2 0.0348(4) 0.0230(4) 0.0339(4) 0.0007(3) 0.0146(3) 0.0016(3)
Cl2 0.0483(4) 0.0238(3) 0.0374(4) -0.0003(3) 0.0168(3) 0.0046(3)
C2 0.0379(17) 0.0351(16) 0.0309(15) 0.0064(13) 0.0098(13) -0.0029(14)
C3 0.0395(17) 0.045(2) 0.0381(17) 0.0128(15) 0.0114(14) -0.0033(15)
C4 0.039(2) 0.060(3) 0.051(2) 0.0188(18) 0.0075(17) -0.0079(17)
C5 0.044(2) 0.057(2) 0.058(2) 0.0124(19) 0.0038(17) -0.0208(18)
C7 0.0478(19) 0.0326(17) 0.0388(17) 0.0068(14) 0.0115(14) -0.0058(14)
C6 0.058(2) 0.0371(19) 0.049(2) 0.0044(16) 0.0080(17) -0.0168(17)
C8 0.0377(18) 0.049(2) 0.049(2) 0.0115(17) 0.0172(15) 0.0059(15)
C9 0.0394(16) 0.0256(14) 0.0315(15) 0.0013(12) 0.0121(13) 0.0006(12)
C10 0.0402(17) 0.0322(16) 0.0368(17) 0.0036(13) 0.0110(13) 0.0010(13)
C11 0.043(2) 0.041(2) 0.045(2) -0.0014(15) 0.0078(16) -0.0007(15)
C12 0.055(2) 0.043(2) 0.0397(19) -0.0046(15) 0.0110(16) 0.0036(16)
C13 0.051(2) 0.0397(19) 0.0374(18) -0.0038(14) 0.0150(15) 0.0045(15)
C14 0.0443(18) 0.0305(16) 0.0355(16) 0.0013(13) 0.0170(14) 0.0024(13)
C15 0.0376(16) 0.0267(15) 0.0397(17) 0.0034(13) 0.0158(13) 0.0045(12)
C16 0.0436(18) 0.0265(15) 0.0429(18) 0.0065(13) 0.0196(14) 0.0050(13)
C17 0.0460(19) 0.0391(18) 0.0462(19) 0.0134(15) 0.0208(15) 0.0122(15)
C18 0.0478(19) 0.0298(17) 0.057(2) 0.0092(15) 0.0260(17) 0.0101(14)
C19 0.0441(18) 0.0311(16) 0.049(2) 0.0034(14) 0.0195(15) 0.0080(14)
C20 0.0390(17) 0.0274(15) 0.0420(17) 0.0005(13) 0.0146(14) 0.0039(13)
C21 0.0332(15) 0.0221(13) 0.0372(16) -0.0022(12) 0.0145(12) -0.0002(12)
C22 0.0435(17) 0.0238(14) 0.0399(17) 0.0020(12) 0.0186(14) 0.0006(12)
C23 0.0431(18) 0.0319(16) 0.0422(17) -0.0013(13) 0.0226(14) -0.0024(13)
C24 0.0393(18) 0.0404(19) 0.050(2) -0.0069(15) 0.0215(15) -0.0069(14)
C25 0.0372(17) 0.0393(18) 0.0418(18) -0.0017(15) 0.0121(14) -0.0006(14)
C26 0.0390(16) 0.0275(15) 0.0357(16) -0.0024(12) 0.0157(13) -0.0019(12)
C27 0.0369(16) 0.0298(16) 0.0380(17) 0.0044(13) 0.0127(13) 0.0005(13)
C28 0.049(2) 0.0410(19) 0.0379(17) 0.0014(14) 0.0185(15) -0.0077(15)
C29 0.066(3) 0.053(2) 0.040(2) 0.0022(17) 0.0251(18) -0.0103(19)
C30 0.047(2) 0.046(2) 0.0451(19) 0.0114(16) 0.0222(16) -0.0040(16)
C31 0.048(2) 0.0381(19) 0.048(2) 0.0075(16) 0.0160(16) -0.0046(15)
C32 0.052(2) 0.0313(17) 0.0404(18) 0.0030(14) 0.0176(15) -0.0045(15)
C33 0.0376(16) 0.0258(14) 0.0356(16) -0.0011(12) 0.0177(13) 0.0002(12)
C34 0.0395(16) 0.0241(14) 0.0343(15) -0.0020(12) 0.0147(13) 0.0017(12)
C35 0.0378(16) 0.0295(16) 0.0366(16) -0.0019(12) 0.0135(13) -0.0010(13)
C36 0.0463(18) 0.0262(15) 0.0424(18) -0.0067(13) 0.0172(15) 0.0003(13)
C37 0.0435(18) 0.0300(16) 0.0451(18) -0.0023(14) 0.0164(14) 0.0078(14)
C38 0.0374(16) 0.0344(17) 0.0392(17) -0.0026(13) 0.0151(13) 0.0042(13)

loop_
_atom_type_symbol
_atom_type_description
_atom_type_scat_dispersion_real
_atom_type_scat_dispersion_imag
_atom_type_scat_source
C C 0.0181 0.0091 'International Tables Vol C Tables 4.2.6.8 and 6.1.1.4'
H H 0.0000 0.0000 'International Tables Vol C Tables 4.2.6.8 and 6.1.1.4'
P P 0.2955 0.4335 'International Tables Vol C Tables 4.2.6.8 and 6.1.1.4'
Cl Cl 0.3639 0.7018 'International Tables Vol C Tables 4.2.6.8 and 6.1.1.4'
Pd Pd 0.1215 3.9337 'International Tables Vol C Tables 4.2.6.8 and 6.1.1.4'

loop_
_geom_angle_atom_site_label_1
_geom_angle_atom_site_label_2
_geom_angle_atom_site_label_3
_geom_angle
_geom_angle_site_symmetry_1
_geom_angle_site_symmetry_3
_geom_angle_publ_flag
P2 Pd1 C1 49.05(9) . . ?
P2 Pd1 Cl1 105.26(3) . . ?
C1 Pd1 Cl1 154.29(9) . . ?
P2 Pd1 Cl2 155.90(3) . . ?
C1 Pd1 Cl2 106.91(8) . . ?
Cl1 Pd1 Cl2 98.72(3) . . ?
C1 P1 C15 111.22(14) . . ?
C1 P1 C21 114.33(15) . . ?
C15 P1 C21 113.99(15) . . ?
C1 P1 C9 103.19(14) . . ?
C15 P1 C9 107.59(15) . . ?
C21 P1 C9 105.51(14) . . ?
C2 C1 P2 114.7(2) . . ?
C2 C1 P1 114.2(2) . . ?
P2 C1 P1 129.38(18) . . ?
C2 C1 Pd1 115.0(2) . . ?
P2 C1 Pd1 64.28(10) . . ?
P1 C1 Pd1 105.27(15) . . ?
C1 P2 C33 117.43(14) . . ?
C1 P2 C27 117.35(15) . . ?
C33 P2 C27 110.16(14) . . ?
C1 P2 Pd1 66.67(10) . . ?
C33 P2 Pd1 121.99(10) . . ?
C27 P2 Pd1 117.35(11) . . ?
C3 C2 C7 119.0(3) . . ?
C3 C2 C1 122.9(3) . . ?
C7 C2 C1 118.1(3) . . ?
C4 C3 C2 118.3(4) . . ?
C4 C3 C8 117.3(4) . . ?
C2 C3 C8 124.4(3) . . ?
C5 C4 C3 121.9(4) . . ?
C6 C5 C4 119.7(4) . . ?
C6 C7 C2 121.0(4) . . ?
C5 C6 C7 120.1(4) . . ?
C14 C9 C10 109.5(3) . . ?
C14 C9 P1 116.3(2) . . ?
C10 C9 P1 114.8(2) . . ?
C11 C10 C9 110.2(3) . . ?
C12 C11 C10 111.3(3) . . ?
C13 C12 C11 110.6(3) . . ?
C12 C13 C14 111.8(3) . . ?
C13 C14 C9 109.8(3) . . ?
C20 C15 C16 108.9(3) . . ?
C20 C15 P1 112.6(2) . . ?
C16 C15 P1 116.5(2) . . ?
C17 C16 C15 109.3(3) . . ?
C18 C17 C16 111.2(3) . . ?
C17 C18 C19 110.6(3) . . ?
C18 C19 C20 111.5(3) . . ?
C19 C20 C15 111.4(3) . . ?
C26 C21 C22 107.8(3) . . ?
C26 C21 P1 120.3(2) . . ?
C22 C21 P1 112.5(2) . . ?
C23 C22 C21 109.6(3) . . ?
C22 C23 C24 111.0(3) . . ?
C23 C24 C25 110.5(3) . . ?
C24 C25 C26 112.0(3) . . ?
C25 C26 C21 109.2(3) . . ?
C32 C27 C28 107.7(3) . . ?
C32 C27 P2 113.5(2) . . ?
C28 C27 P2 108.2(2) . . ?
C29 C28 C27 111.8(3) . . ?
C30 C29 C28 111.5(3) . . ?
C31 C30 C29 110.3(3) . . ?
C30 C31 C32 112.3(3) . . ?
C31 C32 C27 111.6(3) . . ?
C38 C33 C34 111.3(3) . . ?
C38 C33 P2 115.3(2) . . ?
C34 C33 P2 113.0(2) . . ?
C35 C34 C33 109.1(3) . . ?
C36 C35 C34 112.0(3) . . ?
C35 C36 C37 111.7(3) . . ?
C36 C37 C38 110.6(3) . . ?
C37 C38 C33 109.2(3) . . ?

loop_
_geom_bond_atom_site_label_1
_geom_bond_atom_site_label_2
_geom_bond_distance
_geom_bond_site_symmetry_2
_geom_bond_publ_flag
Pd1 P2 2.1450(8) . ?
Pd1 C1 2.186(3) . ?
Pd1 Cl1 2.3512(8) . ?
Pd1 Cl2 2.4210(7) . ?
P1 C1 1.828(3) . ?
P1 C15 1.842(3) . ?
P1 C21 1.852(3) . ?
P1 C9 1.860(3) . ?
C1 C2 1.517(5) . ?
C1 P2 1.798(3) . ?
P2 C33 1.844(3) . ?
P2 C27 1.850(3) . ?
C2 C3 1.406(5) . ?
C2 C7 1.408(5) . ?
C3 C4 1.403(5) . ?
C3 C8 1.500(6) . ?
C4 C5 1.380(7) . ?
C5 C6 1.374(6) . ?
C7 C6 1.386(5) . ?
C9 C14 1.540(4) . ?
C9 C10 1.544(5) . ?
C10 C11 1.530(5) . ?
C11 C12 1.523(6) . ?
C12 C13 1.518(6) . ?
C13 C14 1.529(5) . ?
C15 C20 1.536(5) . ?
C15 C16 1.551(4) . ?
C16 C17 1.535(5) . ?
C17 C18 1.520(5) . ?
C18 C19 1.527(5) . ?
C19 C20 1.535(4) . ?
C21 C26 1.536(5) . ?
C21 C22 1.542(4) . ?
C22 C23 1.525(5) . ?
C23 C24 1.526(5) . ?
C24 C25 1.527(5) . ?
C25 C26 1.530(5) . ?
C27 C32 1.538(5) . ?
C27 C28 1.540(5) . ?
C28 C29 1.528(5) . ?
C29 C30 1.521(6) . ?
C30 C31 1.517(5) . ?
C31 C32 1.526(5) . ?
C33 C38 1.536(4) . ?
C33 C34 1.540(5) . ?
C34 C35 1.529(4) . ?
C35 C36 1.523(4) . ?
C36 C37 1.527(5) . ?
C37 C38 1.530(5) . ?
